data_2311038
loop_
_publ_author_name
'Jeffrey, G.A.'
'Wu, V.Y.'

_publ_section_title
;
 The structures of the aluminum carbonitrides. II
;
_journal_name_full 'Acta Crystallographica (1,1948-23,1967)'
_journal_page_first 538
_journal_page_last 547
_journal_volume 20
_journal_year 1966
_chemical_formula_sum 'C3 Al6 N2'
_chemical_name_systematic 'Al6 C3 N2'
_space_group_IT_number 160
_symmetry_space_group_name_Hall 'R 3 -2"'
_symmetry_space_group_name_H-M 'R 3 m :H'
_cell_angle_alpha 90
_cell_angle_beta 90
_cell_angle_gamma 120
_cell_formula_units_Z 3
_cell_length_a 3.248
_cell_length_b 3.248
_cell_length_c 40.03
_cell_volume 365.720
_citation_journal_id_ASTM ACCRA9
_cod_data_source_file Jeffrey_ACCRA9_1966_448.cif
_cod_data_source_block C3Al6N2
_cod_original_cell_volume 365.7196
_cod_database_code 2311038

loop_
_symmetry_equiv_pos_as_xyz
x,y,z
-y,x-y,z
-x+y,-x,z
-y,-x,z
x,x-y,z
-x+y,y,z
x+2/3,y+1/3,z+1/3
-y+2/3,x-y+1/3,z+1/3
-x+y+2/3,-x+1/3,z+1/3
-y+2/3,-x+1/3,z+1/3
x+2/3,x-y+1/3,z+1/3
-x+y+2/3,y+1/3,z+1/3
x+1/3,y+2/3,z+2/3
-y+1/3,x-y+2/3,z+2/3
-x+y+1/3,-x+2/3,z+2/3
-y+1/3,-x+2/3,z+2/3
x+1/3,x-y+2/3,z+2/3
-x+y+1/3,y+2/3,z+2/3

loop_
_atom_site_label
_atom_site_type_symbol
_atom_site_fract_x
_atom_site_fract_y
_atom_site_fract_z
_atom_site_occupancy
_atom_site_U_iso_or_equiv
C3 C 0 0 0.8641 1 0.0
N2 N 0 0 0.2597 1 0.0
Al5 Al 0 0 0.9137 1 0.0
N1 N 0 0 0.7406 1 0.0
Al6 Al 0 0 0.3092 1 0.0
Al3 Al 0 0 0.8069 1 0.0
Al2 Al 0 0 0.085 1 0.0
C1 C 0 0 0 1 0.0
Al4 Al 0 0 0.1911 1 0.0
C2 C 0 0 0.1351 1 0.0
Al1 Al 0 0 0.691 1 0.0
